data_4072389
loop_
_publ_author_name
'Cade, Ian A.'
'Hill, Anthony F.'
'Wagler, J\"org'

_publ_section_title
;
 Diels&#x2212;Alder Dimerization of a Boracyclohexadiene
;
_journal_issue 19
_journal_name_full Organometallics
_journal_page_first 4844
_journal_paper_doi 10.1021/om800814n
_journal_volume 27
_journal_year 2008
_chemical_formula_moiety '2(C31 H28 B2 N6), C H2 Cl2'
_chemical_formula_sum 'C63 H58 B4 Cl2 N12'
_chemical_formula_weight 1097.35
_chemical_name_systematic
;
 ?
;
_space_group_IT_number 14
_symmetry_cell_setting monoclinic
_symmetry_space_group_name_Hall '-P 2ybc'
_symmetry_space_group_name_H-M 'P 1 21/c 1'
_atom_sites_solution_hydrogens geom
_atom_sites_solution_primary direct
_atom_sites_solution_secondary difmap
_audit_creation_method SHELXL-97
_cell_angle_alpha 90.00
_cell_angle_beta 98.561(2)
_cell_angle_gamma 90.00
_cell_formula_units_Z 4
_cell_length_a 10.4817(2)
_cell_length_b 30.2472(9)
_cell_length_c 16.7978(5)
_cell_measurement_reflns_used 80965
_cell_measurement_temperature 100(2)
_cell_measurement_theta_max 25.028
_cell_measurement_theta_min 2.546
_cell_volume 5266.3(2)
_computing_structure_refinement 'SHELXL-97 (Sheldrick, 1997)'
_diffrn_ambient_temperature 100(2)
_diffrn_measured_fraction_theta_full 0.997
_diffrn_measured_fraction_theta_max 0.997
_diffrn_measurement_device_type 'Nonius Kappa CCD area detector'
_diffrn_measurement_method 'phi and omega scans'
_diffrn_radiation_monochromator graphite
_diffrn_radiation_source 'fine-focus sealed tube'
_diffrn_radiation_type MoK\a
_diffrn_radiation_wavelength 0.71073
_diffrn_reflns_av_R_equivalents 0.1109
_diffrn_reflns_av_sigmaI/netI 0.0812
_diffrn_reflns_limit_h_max 12
_diffrn_reflns_limit_h_min -12
_diffrn_reflns_limit_k_max 35
_diffrn_reflns_limit_k_min -35
_diffrn_reflns_limit_l_max 19
_diffrn_reflns_limit_l_min -19
_diffrn_reflns_number 46070
_diffrn_reflns_theta_full 25.00
_diffrn_reflns_theta_max 25.00
_diffrn_reflns_theta_min 2.56
_exptl_absorpt_coefficient_mu 0.181
_exptl_absorpt_correction_T_max 0.994
_exptl_absorpt_correction_T_min 0.874
_exptl_absorpt_correction_type multi-scan
_exptl_absorpt_process_details SORTAV
_exptl_crystal_colour colorless
_exptl_crystal_density_diffrn 1.384
_exptl_crystal_density_method 'not measured'
_exptl_crystal_description needle
_exptl_crystal_F_000 2296
_exptl_crystal_size_max 0.43
_exptl_crystal_size_mid 0.08
_exptl_crystal_size_min 0.04
_refine_diff_density_max 0.451
_refine_diff_density_min -0.447
_refine_diff_density_rms 0.057
_refine_ls_extinction_method none
_refine_ls_goodness_of_fit_ref 1.064
_refine_ls_hydrogen_treatment mixed
_refine_ls_matrix_type full
_refine_ls_number_parameters 748
_refine_ls_number_reflns 9243
_refine_ls_number_restraints 9
_refine_ls_restrained_S_all 1.065
_refine_ls_R_factor_all 0.1048
_refine_ls_R_factor_gt 0.0546
_refine_ls_shift/su_max 0.001
_refine_ls_shift/su_mean 0.000
_refine_ls_structure_factor_coef Fsqd
_refine_ls_weighting_details 'calc w=1/[\s^2^(Fo^2^)+(0.0567P)^2^+0.5916P] where P=(Fo^2^+2Fc^2^)/3'
_refine_ls_weighting_scheme calc
_refine_ls_wR_factor_gt 0.1157
_refine_ls_wR_factor_ref 0.1295
_reflns_number_gt 5997
_reflns_number_total 9243
_reflns_threshold_expression >2sigma(I)
_cod_data_source_file om800814n_si_001.cif
_cod_data_source_block ic00802
_cod_original_sg_symbol_Hall -P2ybc
_cod_original_sg_symbol_H-M P21/c
_cod_database_code 4072389

loop_
_symmetry_equiv_pos_as_xyz
'x, y, z'
'-x, y+1/2, -z+1/2'
'-x, -y, -z'
'x, -y-1/2, z-1/2'

loop_
_atom_site_label
_atom_site_type_symbol
_atom_site_fract_x
_atom_site_fract_y
_atom_site_fract_z
_atom_site_U_iso_or_equiv
_atom_site_adp_type
_atom_site_occupancy
_atom_site_symmetry_multiplicity
_atom_site_calc_flag
_atom_site_refinement_flags
_atom_site_disorder_assembly
_atom_site_disorder_group
Cl1 Cl 0.43245(8) 0.55824(4) 0.77868(6) 0.0514(3) Uani 0.8312(13) 1 d PD A 1
C1S C 0.4401(3) 0.53746(17) 0.87537(18) 0.0722(15) Uani 0.8312(13) 1 d PD A 1
H1S1 H 0.3978 0.5587 0.9078 0.087 Uiso 0.8312(13) 1 calc PR A 1
H1S2 H 0.3904 0.5095 0.8728 0.087 Uiso 0.8312(13) 1 calc PR A 1
Cl2 Cl 0.5948(3) 0.52731(13) 0.92418(10) 0.0604(5) Uani 0.8312(13) 1 d PD A 1
Cl1A Cl 0.4414(4) 0.50126(18) 0.8107(3) 0.0514(3) Uani 0.1688(13) 1 d PD A 2
C1T C 0.493(2) 0.5487(4) 0.8633(10) 0.0722(15) Uani 0.1688(13) 1 d PD A 2
H1T1 H 0.5412 0.5683 0.8308 0.087 Uiso 0.1688(13) 1 calc PR A 2
H1T2 H 0.4200 0.5653 0.8795 0.087 Uiso 0.1688(13) 1 calc PR A 2
Cl2A Cl 0.5940(17) 0.5286(7) 0.9467(7) 0.0604(5) Uani 0.1688(13) 1 d PD A 2
N1 N 0.30280(18) 0.43456(7) 0.55158(12) 0.0217(5) Uani 1 1 d . . .
N2 N 0.09456(19) 0.41543(7) 0.47841(13) 0.0242(5) Uani 1 1 d . . .
N3 N 0.34101(17) 0.42472(7) 0.40857(12) 0.0185(5) Uani 1 1 d . . .
N4 N 0.30862(18) 0.35751(7) 0.32646(11) 0.0192(5) Uani 1 1 d . . .
N5 N 0.26560(18) 0.27977(7) 0.36597(12) 0.0196(5) Uani 1 1 d . . .
N6 N 0.09126(19) 0.32453(8) 0.40478(12) 0.0205(5) Uani 1 1 d . . .
H6N H 0.124(2) 0.3506(9) 0.4176(15) 0.030(8) Uiso 1 1 d . . .
B1 B 0.3890(3) 0.40690(10) 0.50125(17) 0.0209(7) Uani 1 1 d . . .
B2 B 0.3812(3) 0.31758(10) 0.37355(18) 0.0204(7) Uani 1 1 d . . .
C1 C 0.5423(2) 0.41778(8) 0.52105(15) 0.0226(6) Uani 1 1 d . . .
H1A H 0.5733 0.4299 0.4727 0.027 Uiso 1 1 calc R . .
H1B H 0.5583 0.4400 0.5647 0.027 Uiso 1 1 calc R . .
C2 C 0.6144(2) 0.37428(8) 0.54729(15) 0.0220(6) Uani 1 1 d . . .
H2 H 0.7091 0.3798 0.5615 0.026 Uiso 1 1 calc R . .
C3 C 0.5591(2) 0.35745(8) 0.61920(15) 0.0241(6) Uani 1 1 d . . .
H3 H 0.6100 0.3534 0.6704 0.029 Uiso 1 1 calc R . .
C4 C 0.4333(2) 0.34870(8) 0.60547(14) 0.0225(6) Uani 1 1 d . . .
H4 H 0.3872 0.3393 0.6470 0.027 Uiso 1 1 calc R . .
C5 C 0.3686(2) 0.35470(8) 0.51937(14) 0.0202(6) Uani 1 1 d . . .
H5 H 0.2749 0.3468 0.5131 0.024 Uiso 1 1 calc R . .
C6 C 0.4422(2) 0.32493(8) 0.46588(14) 0.0204(6) Uani 1 1 d . . .
H6 H 0.4432 0.2949 0.4909 0.024 Uiso 1 1 calc R . .
C7 C 0.5877(2) 0.34006(9) 0.47834(15) 0.0222(6) Uani 1 1 d . . .
H7 H 0.6406 0.3133 0.4961 0.027 Uiso 1 1 calc R . .
C8 C 0.6325(2) 0.35636(9) 0.40254(15) 0.0243(6) Uani 1 1 d . . .
H8 H 0.6913 0.3804 0.4056 0.029 Uiso 1 1 calc R . .
C9 C 0.5923(2) 0.33814(9) 0.33182(16) 0.0242(6) Uani 1 1 d . . .
H9 H 0.6250 0.3483 0.2853 0.029 Uiso 1 1 calc R . .
C10 C 0.4949(2) 0.30124(9) 0.32465(15) 0.0227(6) Uani 1 1 d . . .
H10A H 0.5349 0.2737 0.3484 0.027 Uiso 1 1 calc R . .
H10B H 0.4602 0.2957 0.2675 0.027 Uiso 1 1 calc R . .
C11 C 0.3414(3) 0.46242(9) 0.61638(15) 0.0270(7) Uani 1 1 d . . .
H11 H 0.4290 0.4675 0.6386 0.032 Uiso 1 1 calc R . .
C12 C 0.2393(3) 0.48166(9) 0.64448(16) 0.0299(7) Uani 1 1 d . . .
H12 H 0.2428 0.5019 0.6880 0.036 Uiso 1 1 calc R . .
C13 C 0.1264(3) 0.46544(9) 0.59552(16) 0.0266(6) Uani 1 1 d . . .
C14 C -0.0052(3) 0.47294(9) 0.58982(17) 0.0312(7) Uani 1 1 d . . .
H14 H -0.0392 0.4919 0.6265 0.037 Uiso 1 1 calc R . .
C15 C -0.0851(3) 0.45168(9) 0.52851(17) 0.0302(7) Uani 1 1 d . . .
H15 H -0.1759 0.4558 0.5227 0.036 Uiso 1 1 calc R . .
C16 C -0.0324(2) 0.42425(9) 0.47552(17) 0.0287(7) Uani 1 1 d . . .
H16 H -0.0904 0.4106 0.4339 0.034 Uiso 1 1 calc R . .
C17 C 0.1698(2) 0.43623(8) 0.53883(15) 0.0228(6) Uani 1 1 d . . .
C18 C 0.3359(2) 0.46944(8) 0.40254(15) 0.0214(6) Uani 1 1 d . . .
H18 H 0.3649 0.4862 0.4496 0.026 Uiso 1 1 calc R . .
C19 C 0.2917(2) 0.49206(9) 0.33307(15) 0.0225(6) Uani 1 1 d . . .
H19 H 0.2919 0.5235 0.3330 0.027 Uiso 1 1 calc R . .
C20 C 0.2467(2) 0.46924(9) 0.26328(16) 0.0261(6) Uani 1 1 d . . .
H20 H 0.2116 0.4844 0.2155 0.031 Uiso 1 1 calc R . .
C21 C 0.2546(2) 0.42379(9) 0.26539(15) 0.0216(6) Uani 1 1 d . . .
C22 C 0.2240(2) 0.38968(9) 0.20708(16) 0.0249(6) Uani 1 1 d . . .
H22 H 0.1870 0.3933 0.1523 0.030 Uiso 1 1 calc R . .
C23 C 0.2580(2) 0.35136(9) 0.24520(15) 0.0225(6) Uani 1 1 d . . .
H23 H 0.2486 0.3232 0.2198 0.027 Uiso 1 1 calc R . .
C24 C 0.3051(2) 0.40204(8) 0.33920(14) 0.0182(6) Uani 1 1 d . . .
C25 C 0.2901(2) 0.23816(8) 0.34147(14) 0.0227(6) Uani 1 1 d . . .
H25 H 0.3749 0.2316 0.3313 0.027 Uiso 1 1 calc R . .
C26 C 0.1995(2) 0.20498(9) 0.33051(15) 0.0244(6) Uani 1 1 d . . .
H26 H 0.2232 0.1765 0.3138 0.029 Uiso 1 1 calc R . .
C27 C 0.0741(2) 0.21265(9) 0.34354(15) 0.0248(6) Uani 1 1 d . . .
H27 H 0.0108 0.1900 0.3352 0.030 Uiso 1 1 calc R . .
C28 C 0.0435(2) 0.25422(8) 0.36907(14) 0.0208(6) Uani 1 1 d . . .
C29 C -0.0692(2) 0.27493(9) 0.39015(15) 0.0229(6) Uani 1 1 d . . .
H29 H -0.1516 0.2617 0.3893 0.028 Uiso 1 1 calc R . .
C30 C -0.0365(2) 0.31652(9) 0.41138(15) 0.0231(6) Uani 1 1 d . . .
H30 H -0.0934 0.3377 0.4287 0.028 Uiso 1 1 calc R . .
C31 C 0.1429(2) 0.28690(8) 0.37950(14) 0.0191(6) Uani 1 1 d . . .
N7 N 0.14714(18) 0.60205(7) 1.12413(12) 0.0209(5) Uani 1 1 d . . .
N8 N -0.05854(19) 0.60883(7) 1.03931(13) 0.0254(5) Uani 1 1 d . . .
N9 N 0.18742(17) 0.59637(7) 0.98102(12) 0.0199(5) Uani 1 1 d . . .
N10 N 0.16879(18) 0.65575(7) 0.87978(11) 0.0197(5) Uani 1 1 d . . .
N11 N 0.12627(18) 0.73721(7) 0.89951(12) 0.0201(5) Uani 1 1 d . . .
N12 N -0.0576(2) 0.69618(8) 0.93660(13) 0.0223(5) Uani 1 1 d . . .
H12N H -0.024(2) 0.6719(8) 0.9509(14) 0.020(8) Uiso 1 1 d . . .
B3 B 0.2362(3) 0.62197(10) 1.06628(17) 0.0206(7) Uani 1 1 d . . .
B4 B 0.2402(3) 0.69877(10) 0.91585(17) 0.0213(7) Uani 1 1 d . . .
C32 C 0.3888(2) 0.61072(8) 1.09089(15) 0.0238(6) Uani 1 1 d . . .
H32A H 0.4023 0.5920 1.1398 0.029 Uiso 1 1 calc R . .
H32B H 0.4208 0.5944 1.0467 0.029 Uiso 1 1 calc R . .
C33 C 0.4628(2) 0.65508(8) 1.10693(15) 0.0225(6) Uani 1 1 d . . .
H33 H 0.5568 0.6496 1.1248 0.027 Uiso 1 1 calc R . .
C34 C 0.4039(2) 0.67869(8) 1.17141(15) 0.0227(6) Uani 1 1 d . . .
H34 H 0.4523 0.6865 1.2218 0.027 Uiso 1 1 calc R . .
C35 C 0.2791(2) 0.68770(8) 1.15256(14) 0.0213(6) Uani 1 1 d . . .
H35 H 0.2308 0.7011 1.1896 0.026 Uiso 1 1 calc R . .
C36 C 0.2191(2) 0.67513(8) 1.06825(14) 0.0182(6) Uani 1 1 d . . .
H36 H 0.1259 0.6837 1.0576 0.022 Uiso 1 1 calc R . .
C37 C 0.2975(2) 0.69908(8) 1.00961(14) 0.0195(6) Uani 1 1 d . . .
H37 H 0.2987 0.7309 1.0259 0.023 Uiso 1 1 calc R . .
C38 C 0.4418(2) 0.68339(9) 1.02902(14) 0.0223(6) Uani 1 1 d . . .
H38 H 0.4955 0.7106 1.0404 0.027 Uiso 1 1 calc R . .
C39 C 0.4888(2) 0.66047(9) 0.95947(15) 0.0256(6) Uani 1 1 d . . .
H39 H 0.5465 0.6362 0.9700 0.031 Uiso 1 1 calc R . .
C40 C 0.4525(2) 0.67297(9) 0.88427(16) 0.0257(6) Uani 1 1 d . . .
H40 H 0.4874 0.6586 0.8420 0.031 Uiso 1 1 calc R . .
C41 C 0.3562(2) 0.70974(9) 0.86496(15) 0.0247(6) Uani 1 1 d . . .
H41A H 0.3236 0.7105 0.8065 0.030 Uiso 1 1 calc R . .
H41B H 0.3959 0.7387 0.8813 0.030 Uiso 1 1 calc R . .
C42 C 0.1826(3) 0.59078(8) 1.20409(15) 0.0263(6) Uani 1 1 d . . .
H42 H 0.2693 0.5900 1.2303 0.032 Uiso 1 1 calc R . .
C43 C 0.0786(3) 0.58094(9) 1.24095(17) 0.0303(7) Uani 1 1 d . . .
H43 H 0.0800 0.5725 1.2955 0.036 Uiso 1 1 calc R . .
C44 C -0.0320(2) 0.58584(8) 1.18175(16) 0.0252(6) Uani 1 1 d . . .
C45 C -0.1643(3) 0.57978(9) 1.17784(18) 0.0317(7) Uani 1 1 d . . .
H45 H -0.2007 0.5709 1.2238 0.038 Uiso 1 1 calc R . .
C46 C -0.2408(3) 0.58719(9) 1.10475(18) 0.0317(7) Uani 1 1 d . . .
H46 H -0.3313 0.5825 1.0993 0.038 Uiso 1 1 calc R . .
C47 C -0.1850(2) 0.60152(9) 1.03895(17) 0.0296(7) Uani 1 1 d . . .
H47 H -0.2410 0.6065 0.9899 0.036 Uiso 1 1 calc R . .
C48 C 0.0139(2) 0.59965(8) 1.11024(15) 0.0225(6) Uani 1 1 d . . .
C49 C 0.1716(2) 0.55224(9) 0.98869(16) 0.0257(6) Uani 1 1 d . . .
H49 H 0.1943 0.5397 1.0407 0.031 Uiso 1 1 calc R . .
C50 C 0.1249(2) 0.52431(9) 0.92669(17) 0.0309(7) Uani 1 1 d . . .
H50 H 0.1157 0.4936 0.9366 0.037 Uiso 1 1 calc R . .
C51 C 0.0913(2) 0.54096(9) 0.84982(17) 0.0296(7) Uani 1 1 d . . .
H51 H 0.0570 0.5223 0.8064 0.035 Uiso 1 1 calc R . .
C52 C 0.1090(2) 0.58543(9) 0.83817(15) 0.0231(6) Uani 1 1 d . . .
C53 C 0.0875(2) 0.61410(9) 0.77013(16) 0.0270(7) Uani 1 1 d . . .
H53 H 0.0544 0.6061 0.7163 0.032 Uiso 1 1 calc R . .
C54 C 0.1234(2) 0.65488(9) 0.79727(15) 0.0254(6) Uani 1 1 d . . .
H54 H 0.1183 0.6803 0.7638 0.030 Uiso 1 1 calc R . .
C55 C 0.1597(2) 0.61314(8) 0.90549(15) 0.0197(6) Uani 1 1 d . . .
C56 C 0.1571(2) 0.77805(9) 0.87478(15) 0.0255(6) Uani 1 1 d . . .
H56 H 0.2430 0.7829 0.8651 0.031 Uiso 1 1 calc R . .
C57 C 0.0721(3) 0.81283(9) 0.86283(16) 0.0295(7) Uani 1 1 d . . .
H57 H 0.1010 0.8406 0.8463 0.035 Uiso 1 1 calc R . .
C58 C -0.0549(3) 0.80799(9) 0.87450(15) 0.0283(7) Uani 1 1 d . . .
H58 H -0.1141 0.8319 0.8660 0.034 Uiso 1 1 calc R . .
C59 C -0.0924(2) 0.76692(9) 0.89902(15) 0.0222(6) Uani 1 1 d . . .
C60 C -0.2097(2) 0.74881(9) 0.91856(15) 0.0267(7) Uani 1 1 d . . .
H60 H -0.2900 0.7637 0.9162 0.032 Uiso 1 1 calc R . .
C61 C -0.1846(2) 0.70636(9) 0.94105(15) 0.0235(6) Uani 1 1 d . . .
H61 H -0.2457 0.6864 0.9575 0.028 Uiso 1 1 calc R . .
C62 C 0.0012(2) 0.73261(9) 0.91134(14) 0.0197(6) Uani 1 1 d . . .

loop_
_atom_site_aniso_label
_atom_site_aniso_U_11
_atom_site_aniso_U_22
_atom_site_aniso_U_33
_atom_site_aniso_U_23
_atom_site_aniso_U_13
_atom_site_aniso_U_12
Cl1 0.0355(5) 0.0663(8) 0.0512(7) -0.0002(5) 0.0029(4) 0.0008(5)
C1S 0.043(3) 0.113(4) 0.058(3) 0.017(3) -0.003(2) -0.022(3)
Cl2 0.0479(5) 0.0800(8) 0.0546(13) 0.0222(14) 0.0121(11) 0.0131(5)
Cl1A 0.0355(5) 0.0663(8) 0.0512(7) -0.0002(5) 0.0029(4) 0.0008(5)
C1T 0.043(3) 0.113(4) 0.058(3) 0.017(3) -0.003(2) -0.022(3)
Cl2A 0.0479(5) 0.0800(8) 0.0546(13) 0.0222(14) 0.0121(11) 0.0131(5)
N1 0.0217(12) 0.0216(13) 0.0220(12) -0.0016(10) 0.0037(9) -0.0015(10)
N2 0.0252(13) 0.0188(13) 0.0292(13) 0.0000(10) 0.0055(10) -0.0014(10)
N3 0.0162(11) 0.0183(13) 0.0214(12) 0.0000(10) 0.0039(9) -0.0002(9)
N4 0.0196(11) 0.0204(13) 0.0165(12) 0.0005(10) -0.0010(9) 0.0005(9)
N5 0.0212(12) 0.0182(13) 0.0194(12) 0.0013(10) 0.0028(9) 0.0011(9)
N6 0.0206(13) 0.0157(13) 0.0248(13) -0.0015(10) 0.0022(9) -0.0038(10)
B1 0.0264(17) 0.0204(17) 0.0156(16) -0.0004(13) 0.0027(12) 0.0006(13)
B2 0.0199(16) 0.0170(17) 0.0242(17) 0.0016(13) 0.0029(13) -0.0025(13)
C1 0.0239(14) 0.0197(16) 0.0240(15) 0.0021(12) 0.0027(11) -0.0014(11)
C2 0.0182(14) 0.0240(16) 0.0225(15) -0.0002(12) -0.0012(11) -0.0047(11)
C3 0.0301(16) 0.0226(16) 0.0182(14) 0.0016(12) -0.0013(11) -0.0007(12)
C4 0.0314(16) 0.0178(15) 0.0187(14) -0.0007(12) 0.0055(11) -0.0033(12)
C5 0.0173(13) 0.0245(16) 0.0184(14) 0.0007(12) 0.0011(11) -0.0013(11)
C6 0.0212(14) 0.0178(15) 0.0222(14) 0.0009(12) 0.0031(11) -0.0038(11)
C7 0.0190(14) 0.0210(15) 0.0259(15) -0.0006(12) 0.0009(11) 0.0002(11)
C8 0.0178(14) 0.0265(16) 0.0289(16) 0.0013(13) 0.0045(12) -0.0009(12)
C9 0.0197(14) 0.0273(16) 0.0267(16) 0.0008(13) 0.0068(12) 0.0019(12)
C10 0.0216(14) 0.0258(16) 0.0203(15) -0.0002(12) 0.0019(11) 0.0028(12)
C11 0.0332(16) 0.0275(17) 0.0203(15) -0.0023(13) 0.0040(12) -0.0051(13)
C12 0.0399(17) 0.0265(17) 0.0247(16) -0.0055(13) 0.0089(13) -0.0019(14)
C13 0.0337(17) 0.0244(16) 0.0245(15) 0.0031(13) 0.0137(13) -0.0001(13)
C14 0.0395(18) 0.0235(17) 0.0350(18) 0.0041(14) 0.0202(14) 0.0036(13)
C15 0.0234(15) 0.0242(17) 0.0457(19) 0.0059(14) 0.0144(13) 0.0021(13)
C16 0.0234(16) 0.0240(17) 0.0394(18) 0.0040(14) 0.0071(13) -0.0026(12)
C17 0.0277(16) 0.0191(16) 0.0234(15) 0.0015(12) 0.0091(12) -0.0005(12)
C18 0.0199(14) 0.0195(16) 0.0254(15) -0.0014(12) 0.0050(11) -0.0005(11)
C19 0.0239(14) 0.0150(15) 0.0287(16) 0.0023(12) 0.0043(12) -0.0011(11)
C20 0.0228(15) 0.0285(18) 0.0265(16) 0.0045(13) 0.0025(12) 0.0012(12)
C21 0.0200(14) 0.0223(16) 0.0226(15) 0.0021(12) 0.0039(11) 0.0011(11)
C22 0.0281(15) 0.0260(17) 0.0194(15) -0.0006(13) -0.0001(11) 0.0006(12)
C23 0.0187(14) 0.0267(17) 0.0216(15) -0.0027(13) 0.0015(11) -0.0006(12)
C24 0.0141(13) 0.0210(16) 0.0198(15) 0.0010(12) 0.0030(10) -0.0003(11)
C25 0.0226(14) 0.0216(16) 0.0231(15) 0.0008(12) 0.0010(11) 0.0048(12)
C26 0.0283(16) 0.0173(15) 0.0265(16) -0.0031(12) 0.0006(12) 0.0008(12)
C27 0.0274(15) 0.0217(16) 0.0237(15) 0.0003(12) -0.0015(12) -0.0057(12)
C28 0.0226(14) 0.0193(15) 0.0193(14) 0.0030(12) -0.0009(11) -0.0023(12)
C29 0.0190(14) 0.0262(17) 0.0240(15) 0.0031(12) 0.0044(11) -0.0029(12)
C30 0.0207(15) 0.0256(17) 0.0232(15) 0.0025(12) 0.0040(11) -0.0031(12)
C31 0.0231(14) 0.0146(15) 0.0189(14) 0.0010(11) 0.0013(11) 0.0000(11)
N7 0.0232(12) 0.0182(12) 0.0207(12) 0.0041(10) 0.0012(9) 0.0004(9)
N8 0.0205(12) 0.0250(14) 0.0306(14) 0.0050(11) 0.0034(10) 0.0018(10)
N9 0.0180(11) 0.0197(13) 0.0221(13) 0.0003(10) 0.0030(9) 0.0015(9)
N10 0.0218(12) 0.0218(13) 0.0153(12) 0.0014(10) 0.0024(9) 0.0011(9)
N11 0.0226(12) 0.0186(13) 0.0175(12) 0.0008(10) -0.0018(9) -0.0022(9)
N12 0.0225(13) 0.0196(14) 0.0243(13) 0.0020(11) 0.0021(10) 0.0036(11)
B3 0.0233(17) 0.0192(18) 0.0191(17) -0.0004(13) 0.0025(13) -0.0007(13)
B4 0.0197(16) 0.0221(18) 0.0219(17) -0.0007(14) 0.0028(13) -0.0005(13)
C32 0.0262(15) 0.0211(16) 0.0239(15) 0.0005(12) 0.0028(11) 0.0025(12)
C33 0.0172(14) 0.0262(16) 0.0230(15) 0.0023(12) -0.0011(11) 0.0011(11)
C34 0.0282(16) 0.0225(16) 0.0159(14) 0.0030(12) -0.0020(11) -0.0041(12)
C35 0.0272(16) 0.0173(15) 0.0202(15) 0.0006(12) 0.0059(11) -0.0007(12)
C36 0.0168(13) 0.0213(15) 0.0162(14) 0.0010(11) 0.0011(10) -0.0001(11)
C37 0.0187(14) 0.0178(15) 0.0222(14) -0.0005(12) 0.0036(11) -0.0012(11)
C38 0.0230(14) 0.0223(16) 0.0215(15) 0.0009(12) 0.0033(11) -0.0032(12)
C39 0.0177(14) 0.0321(17) 0.0273(16) 0.0002(13) 0.0042(12) 0.0024(12)
C40 0.0191(14) 0.0327(17) 0.0264(16) -0.0003(13) 0.0075(12) -0.0002(12)
C41 0.0238(14) 0.0287(17) 0.0211(15) -0.0023(12) 0.0016(11) -0.0017(12)
C42 0.0342(16) 0.0191(16) 0.0241(16) 0.0024(12) -0.0006(12) 0.0003(12)
C43 0.0454(18) 0.0237(17) 0.0238(16) 0.0023(13) 0.0121(14) -0.0005(13)
C44 0.0316(16) 0.0191(16) 0.0272(16) 0.0025(12) 0.0116(13) 0.0028(12)
C45 0.0384(18) 0.0172(16) 0.0438(19) 0.0039(14) 0.0203(14) 0.0028(13)
C46 0.0239(15) 0.0215(17) 0.052(2) 0.0027(15) 0.0149(14) 0.0026(12)
C47 0.0241(15) 0.0245(17) 0.0402(18) 0.0044(14) 0.0042(13) 0.0033(12)
C48 0.0239(15) 0.0165(15) 0.0275(16) 0.0008(12) 0.0052(12) 0.0009(11)
C49 0.0314(15) 0.0188(16) 0.0265(16) 0.0025(13) 0.0026(12) 0.0027(13)
C50 0.0363(17) 0.0175(16) 0.0379(18) -0.0027(14) 0.0024(13) 0.0014(13)
C51 0.0298(16) 0.0265(18) 0.0310(17) -0.0079(14) -0.0003(13) -0.0002(13)
C52 0.0198(14) 0.0247(17) 0.0240(15) -0.0054(13) 0.0008(11) 0.0032(12)
C53 0.0280(15) 0.0315(18) 0.0204(15) -0.0044(13) 0.0001(12) -0.0016(13)
C54 0.0251(15) 0.0335(18) 0.0173(15) 0.0023(13) 0.0023(11) 0.0011(13)
C55 0.0164(13) 0.0233(16) 0.0206(15) -0.0002(12) 0.0063(11) 0.0024(11)
C56 0.0273(15) 0.0263(17) 0.0215(15) 0.0038(12) -0.0012(12) -0.0029(13)
C57 0.0331(17) 0.0243(17) 0.0286(17) 0.0062(13) -0.0036(13) -0.0027(13)
C58 0.0310(17) 0.0260(17) 0.0258(16) 0.0012(13) -0.0030(12) 0.0049(13)
C59 0.0250(15) 0.0213(16) 0.0180(14) 0.0000(12) -0.0047(11) 0.0036(12)
C60 0.0205(14) 0.0280(17) 0.0307(16) -0.0002(13) 0.0004(12) 0.0074(12)
C61 0.0188(15) 0.0284(17) 0.0235(15) 0.0002(13) 0.0033(11) 0.0006(12)
C62 0.0199(14) 0.0228(16) 0.0154(14) -0.0015(12) -0.0009(11) -0.0026(12)

loop_
_atom_type_symbol
_atom_type_description
_atom_type_scat_dispersion_real
_atom_type_scat_dispersion_imag
_atom_type_scat_source
C C 0.0033 0.0016 'International Tables Vol C Tables 4.2.6.8 and 6.1.1.4'
H H 0.0000 0.0000 'International Tables Vol C Tables 4.2.6.8 and 6.1.1.4'
N N 0.0061 0.0033 'International Tables Vol C Tables 4.2.6.8 and 6.1.1.4'
B B 0.0013 0.0007 'International Tables Vol C Tables 4.2.6.8 and 6.1.1.4'
Cl Cl 0.1484 0.1585 'International Tables Vol C Tables 4.2.6.8 and 6.1.1.4'

loop_
_geom_angle_atom_site_label_1
_geom_angle_atom_site_label_2
_geom_angle_atom_site_label_3
_geom_angle
Cl2 C1S Cl1 114.7(2)
Cl2 C1S H1S1 108.6
Cl1 C1S H1S1 108.6
Cl2 C1S H1S2 108.6
Cl1 C1S H1S2 108.6
H1S1 C1S H1S2 107.6
Cl2A C1T Cl1A 103.2(10)
Cl2A C1T H1T1 111.1
Cl1A C1T H1T1 111.1
Cl2A C1T H1T2 111.1
Cl1A C1T H1T2 111.1
H1T1 C1T H1T2 109.1
C17 N1 C11 105.6(2)
C17 N1 B1 125.9(2)
C11 N1 B1 128.5(2)
C17 N2 C16 113.5(2)
C24 N3 C18 115.9(2)
C24 N3 B1 130.6(2)
C18 N3 B1 113.5(2)
C24 N4 C23 105.6(2)
C24 N4 B2 134.4(2)
C23 N4 B2 118.2(2)
C31 N5 C25 115.1(2)
C31 N5 B2 125.3(2)
C25 N5 B2 119.5(2)
C31 N6 C30 108.4(2)
C31 N6 H6N 132.3(17)
C30 N6 H6N 119.3(17)
N1 B1 C1 114.4(2)
N1 B1 C5 108.3(2)
C1 B1 C5 108.2(2)
N1 B1 N3 102.41(19)
C1 B1 N3 106.2(2)
C5 B1 N3 117.5(2)
N4 B2 C6 118.2(2)
N4 B2 C10 108.4(2)
C6 B2 C10 108.4(2)
N4 B2 N5 101.39(18)
C6 B2 N5 110.6(2)
C10 B2 N5 109.6(2)
C2 C1 B1 108.2(2)
C2 C1 H1A 110.1
B1 C1 H1A 110.1
C2 C1 H1B 110.1
B1 C1 H1B 110.1
H1A C1 H1B 108.4
C3 C2 C7 109.1(2)
C3 C2 C1 106.6(2)
C7 C2 C1 109.23(19)
C3 C2 H2 110.6
C7 C2 H2 110.6
C1 C2 H2 110.6
C4 C3 C2 114.7(2)
C4 C3 H3 122.6
C2 C3 H3 122.6
C3 C4 C5 115.7(2)
C3 C4 H4 122.2
C5 C4 H4 122.2
C4 C5 C6 106.97(19)
C4 C5 B1 104.0(2)
C6 C5 B1 111.3(2)
C4 C5 H5 111.4
C6 C5 H5 111.4
B1 C5 H5 111.4
C5 C6 C7 107.97(19)
C5 C6 B2 118.6(2)
C7 C6 B2 114.0(2)
C5 C6 H6 105.0
C7 C6 H6 105.0
B2 C6 H6 105.0
C8 C7 C2 111.7(2)
C8 C7 C6 113.6(2)
C2 C7 C6 110.90(19)
C8 C7 H7 106.7
C2 C7 H7 106.7
C6 C7 H7 106.7
C9 C8 C7 121.8(2)
C9 C8 H8 119.1
C7 C8 H8 119.1
C8 C9 C10 120.2(2)
C8 C9 H9 119.9
C10 C9 H9 119.9
C9 C10 B2 105.9(2)
C9 C10 H10A 110.6
B2 C10 H10A 110.6
C9 C10 H10B 110.6
B2 C10 H10B 110.6
H10A C10 H10B 108.7
C12 C11 N1 112.2(2)
C12 C11 H11 123.9
N1 C11 H11 123.9
C11 C12 C13 106.3(2)
C11 C12 H12 126.8
C13 C12 H12 126.8
C14 C13 C17 118.0(2)
C14 C13 C12 135.7(3)
C17 C13 C12 106.2(2)
C15 C14 C13 117.4(2)
C15 C14 H14 121.3
C13 C14 H14 121.3
C14 C15 C16 120.0(2)
C14 C15 H15 120.0
C16 C15 H15 120.0
N2 C16 C15 125.3(3)
N2 C16 H16 117.3
C15 C16 H16 117.3
N2 C17 N1 124.4(2)
N2 C17 C13 125.9(2)
N1 C17 C13 109.6(2)
N3 C18 C19 124.4(2)
N3 C18 H18 117.8
C19 C18 H18 117.8
C18 C19 C20 120.1(2)
C18 C19 H19 119.9
C20 C19 H19 119.9
C21 C20 C19 117.7(2)
C21 C20 H20 121.1
C19 C20 H20 121.1
C20 C21 C22 134.3(2)
C20 C21 C24 119.6(2)
C22 C21 C24 106.2(2)
C23 C22 C21 106.2(2)
C23 C22 H22 126.9
C21 C22 H22 126.9
C22 C23 N4 112.6(2)
C22 C23 H23 123.7
N4 C23 H23 123.7
N3 C24 N4 128.5(2)
N3 C24 C21 122.0(2)
N4 C24 C21 109.4(2)
N5 C25 C26 123.9(2)
N5 C25 H25 118.1
C26 C25 H25 118.1
C25 C26 C27 120.7(2)
C25 C26 H26 119.7
C27 C26 H26 119.7
C28 C27 C26 118.1(2)
C28 C27 H27 120.9
C26 C27 H27 120.9
C27 C28 C29 135.7(2)
C27 C28 C31 118.0(2)
C29 C28 C31 106.3(2)
C30 C29 C28 106.9(2)
C30 C29 H29 126.6
C28 C29 H29 126.6
C29 C30 N6 110.9(2)
C29 C30 H30 124.6
N6 C30 H30 124.6
N6 C31 N5 128.3(2)
N6 C31 C28 107.5(2)
N5 C31 C28 124.2(2)
C42 N7 C48 105.6(2)
C42 N7 B3 126.9(2)
C48 N7 B3 126.6(2)
C48 N8 C47 113.4(2)
C49 N9 C55 116.5(2)
C49 N9 B3 114.1(2)
C55 N9 B3 129.4(2)
C55 N10 C54 105.4(2)
C55 N10 B4 135.1(2)
C54 N10 B4 118.0(2)
C56 N11 C62 114.6(2)
C56 N11 B4 119.3(2)
C62 N11 B4 126.1(2)
C62 N12 C61 108.8(2)
C62 N12 H12N 127.7(17)
C61 N12 H12N 123.4(17)
N7 B3 C36 107.0(2)
N7 B3 C32 114.6(2)
C36 B3 C32 108.1(2)
N7 B3 N9 102.90(19)
C36 B3 N9 117.7(2)
C32 B3 N9 106.8(2)
N10 B4 C37 118.1(2)
N10 B4 C41 108.5(2)
C37 B4 C41 108.4(2)
N10 B4 N11 103.08(18)
C37 B4 N11 108.3(2)
C41 B4 N11 110.3(2)
C33 C32 B3 108.0(2)
C33 C32 H32A 110.1
B3 C32 H32A 110.1
C33 C32 H32B 110.1
B3 C32 H32B 110.1
H32A C32 H32B 108.4
C34 C33 C38 108.9(2)
C34 C33 C32 106.7(2)
C38 C33 C32 109.0(2)
C34 C33 H33 110.7
C38 C33 H33 110.7
C32 C33 H33 110.7
C35 C34 C33 114.9(2)
C35 C34 H34 122.6
C33 C34 H34 122.6
C34 C35 C36 115.5(2)
C34 C35 H35 122.3
C36 C35 H35 122.3
C35 C36 C37 106.94(19)
C35 C36 B3 103.7(2)
C37 C36 B3 112.3(2)
C35 C36 H36 111.2
C37 C36 H36 111.2
B3 C36 H36 111.2
C36 C37 C38 108.14(19)
C36 C37 B4 117.7(2)
C38 C37 B4 114.3(2)
C36 C37 H37 105.2
C38 C37 H37 105.2
B4 C37 H37 105.2
C39 C38 C33 112.3(2)
C39 C38 C37 113.2(2)
C33 C38 C37 110.66(19)
C39 C38 H38 106.7
C33 C38 H38 106.7
C37 C38 H38 106.7
C40 C39 C38 122.1(2)
C40 C39 H39 119.0
C38 C39 H39 119.0
C39 C40 C41 120.4(2)
C39 C40 H40 119.8
C41 C40 H40 119.8
C40 C41 B4 105.5(2)
C40 C41 H41A 110.6
B4 C41 H41A 110.6
C40 C41 H41B 110.6
B4 C41 H41B 110.6
H41A C41 H41B 108.8
C43 C42 N7 112.2(2)
C43 C42 H42 123.9
N7 C42 H42 123.9
C42 C43 C44 106.5(2)
C42 C43 H43 126.7
C44 C43 H43 126.7
C45 C44 C43 136.4(3)
C45 C44 C48 117.4(2)
C43 C44 C48 106.2(2)
C46 C45 C44 117.6(3)
C46 C45 H45 121.2
C44 C45 H45 121.2
C45 C46 C47 119.9(3)
C45 C46 H46 120.0
C47 C46 H46 120.0
N8 C47 C46 125.3(3)
N8 C47 H47 117.4
C46 C47 H47 117.4
N8 C48 N7 124.2(2)
N8 C48 C44 126.3(2)
N7 C48 C44 109.5(2)
N9 C49 C50 124.7(2)
N9 C49 H49 117.6
C50 C49 H49 117.6
C49 C50 C51 119.8(3)
C49 C50 H50 120.1
C51 C50 H50 120.1
C52 C51 C50 117.9(3)
C52 C51 H51 121.0
C50 C51 H51 121.0
C51 C52 C53 134.4(3)
C51 C52 C55 119.9(2)
C53 C52 C55 105.7(2)
C54 C53 C52 106.4(2)
C54 C53 H53 126.8
C52 C53 H53 126.8
C53 C54 N10 112.9(2)
C53 C54 H54 123.6
N10 C54 H54 123.6
N9 C55 N10 129.2(2)
N9 C55 C52 121.2(2)
N10 C55 C52 109.6(2)
N11 C56 C57 124.2(2)
N11 C56 H56 117.9
C57 C56 H56 117.9
C56 C57 C58 121.0(3)
C56 C57 H57 119.5
C58 C57 H57 119.5
C57 C58 C59 117.4(2)
C57 C58 H58 121.3
C59 C58 H58 121.3
C58 C59 C62 118.5(2)
C58 C59 C60 134.9(2)
C62 C59 C60 106.6(2)
C61 C60 C59 106.8(2)
C61 C60 H60 126.6
C59 C60 H60 126.6
C60 C61 N12 110.3(2)
C60 C61 H61 124.9
N12 C61 H61 124.9
N12 C62 N11 128.2(2)
N12 C62 C59 107.6(2)
N11 C62 C59 124.2(2)

loop_
_geom_bond_atom_site_label_1
_geom_bond_atom_site_label_2
_geom_bond_distance
Cl1 C1S 1.732(3)
C1S Cl2 1.732(3)
C1S H1S1 0.9900
C1S H1S2 0.9900
Cl1A C1T 1.732(3)
C1T Cl2A 1.732(3)
C1T H1T1 0.9900
C1T H1T2 0.9900
N1 C17 1.380(3)
N1 C11 1.389(3)
N1 B1 1.568(3)
N2 C17 1.345(3)
N2 C16 1.351(3)
N3 C24 1.356(3)
N3 C18 1.357(3)
N3 B1 1.653(3)
N4 C24 1.365(3)
N4 C23 1.401(3)
N4 B2 1.576(3)
N5 C31 1.356(3)
N5 C25 1.360(3)
N5 B2 1.657(3)
N6 C31 1.355(3)
N6 C30 1.381(3)
N6 H6N 0.87(3)
B1 C1 1.625(4)
B1 C5 1.628(4)
B2 C6 1.602(4)
B2 C10 1.622(4)
C1 C2 1.548(3)
C1 H1A 0.9900
C1 H1B 0.9900
C2 C3 1.504(3)
C2 C7 1.547(3)
C2 H2 1.0000
C3 C4 1.331(3)
C3 H3 0.9500
C4 C5 1.514(3)
C4 H4 0.9500
C5 C6 1.556(3)
C5 H5 1.0000
C6 C7 1.577(3)
C6 H6 1.0000
C7 C8 1.504(3)
C7 H7 1.0000
C8 C9 1.320(3)
C8 H8 0.9500
C9 C10 1.505(3)
C9 H9 0.9500
C10 H10A 0.9900
C10 H10B 0.9900
C11 C12 1.362(4)
C11 H11 0.9500
C12 C13 1.424(4)
C12 H12 0.9500
C13 C14 1.387(3)
C13 C17 1.422(4)
C14 C15 1.385(4)
C14 H14 0.9500
C15 C16 1.390(4)
C15 H15 0.9500
C16 H16 0.9500
C18 C19 1.373(3)
C18 H18 0.9500
C19 C20 1.381(3)
C19 H19 0.9500
C20 C21 1.377(3)
C20 H20 0.9500
C21 C22 1.426(3)
C21 C24 1.433(3)
C22 C23 1.346(3)
C22 H22 0.9500
C23 H23 0.9500
C25 C26 1.376(3)
C25 H25 0.9500
C26 C27 1.383(3)
C26 H26 0.9500
C27 C28 1.382(3)
C27 H27 0.9500
C28 C29 1.428(3)
C28 C31 1.428(3)
C29 C30 1.338(3)
C29 H29 0.9500
C30 H30 0.9500
N7 C42 1.382(3)
N7 C48 1.383(3)
N7 B3 1.565(3)
N8 C48 1.343(3)
N8 C47 1.343(3)
N9 C49 1.354(3)
N9 C55 1.357(3)
N9 B3 1.641(3)
N10 C55 1.367(3)
N10 C54 1.397(3)
N10 B4 1.576(4)
N11 C56 1.357(3)
N11 C62 1.362(3)
N11 B4 1.660(4)
N12 C62 1.361(3)
N12 C61 1.379(3)
N12 H12N 0.84(2)
B3 C36 1.619(4)
B3 C32 1.628(4)
B4 C37 1.600(4)
B4 C41 1.621(4)
C32 C33 1.553(3)
C32 H32A 0.9900
C32 H32B 0.9900
C33 C34 1.504(3)
C33 C38 1.552(3)
C33 H33 1.0000
C34 C35 1.327(3)
C34 H34 0.9500
C35 C36 1.510(3)
C35 H35 0.9500
C36 C37 1.553(3)
C36 H36 1.0000
C37 C38 1.572(3)
C37 H37 1.0000
C38 C39 1.503(3)
C38 H38 1.0000
C39 C40 1.319(3)
C39 H39 0.9500
C40 C41 1.505(3)
C40 H40 0.9500
C41 H41A 0.9900
C41 H41B 0.9900
C42 C43 1.364(4)
C42 H42 0.9500
C43 C44 1.419(4)
C43 H43 0.9500
C44 C45 1.390(3)
C44 C48 1.422(3)
C45 C46 1.381(4)
C45 H45 0.9500
C46 C47 1.394(4)
C46 H46 0.9500
C47 H47 0.9500
C49 C50 1.373(3)
C49 H49 0.9500
C50 C51 1.382(4)
C50 H50 0.9500
C51 C52 1.376(4)
C51 H51 0.9500
C52 C53 1.426(4)
C52 C55 1.444(3)
C53 C54 1.349(4)
C53 H53 0.9500
C54 H54 0.9500
C56 C57 1.374(4)
C56 H56 0.9500
C57 C58 1.381(4)
C57 H57 0.9500
C58 C59 1.384(3)
C58 H58 0.9500
C59 C62 1.422(3)
C59 C60 1.428(4)
C60 C61 1.353(3)
C60 H60 0.9500
C61 H61 0.9500

loop_
_geom_torsion_atom_site_label_1
_geom_torsion_atom_site_label_2
_geom_torsion_atom_site_label_3
_geom_torsion_atom_site_label_4
_geom_torsion
C17 N1 B1 C1 170.4(2)
C11 N1 B1 C1 -8.8(4)
C17 N1 B1 C5 -68.9(3)
C11 N1 B1 C5 111.9(3)
C17 N1 B1 N3 56.0(3)
C11 N1 B1 N3 -123.2(2)
C24 N3 B1 N1 -130.8(2)
C18 N3 B1 N1 48.2(2)
C24 N3 B1 C1 108.9(3)
C18 N3 B1 C1 -72.1(2)
C24 N3 B1 C5 -12.3(3)
C18 N3 B1 C5 166.8(2)
C24 N4 B2 C6 16.7(4)
C23 N4 B2 C6 178.5(2)
C24 N4 B2 C10 -107.0(3)
C23 N4 B2 C10 54.8(3)
C24 N4 B2 N5 137.7(2)
C23 N4 B2 N5 -60.5(2)
C31 N5 B2 N4 -46.5(3)
C25 N5 B2 N4 130.9(2)
C31 N5 B2 C6 79.7(3)
C25 N5 B2 C6 -102.9(2)
C31 N5 B2 C10 -160.9(2)
C25 N5 B2 C10 16.5(3)
N1 B1 C1 C2 122.7(2)
C5 B1 C1 C2 1.9(3)
N3 B1 C1 C2 -125.1(2)
B1 C1 C2 C3 -58.1(3)
B1 C1 C2 C7 59.6(2)
C7 C2 C3 C4 -57.4(3)
C1 C2 C3 C4 60.5(3)
C2 C3 C4 C5 3.2(3)
C3 C4 C5 C6 56.6(3)
C3 C4 C5 B1 -61.3(3)
N1 B1 C5 C4 -70.0(2)
C1 B1 C5 C4 54.5(2)
N3 B1 C5 C4 174.7(2)
N1 B1 C5 C6 175.14(19)
C1 B1 C5 C6 -60.4(3)
N3 B1 C5 C6 59.8(3)
C4 C5 C6 C7 -58.9(2)
B1 C5 C6 C7 54.1(2)
C4 C5 C6 B2 169.4(2)
B1 C5 C6 B2 -77.6(3)
N4 B2 C6 C5 36.3(3)
C10 B2 C6 C5 160.0(2)
N5 B2 C6 C5 -79.9(3)
N4 B2 C6 C7 -92.6(3)
C10 B2 C6 C7 31.1(3)
N5 B2 C6 C7 151.2(2)
C3 C2 C7 C8 176.0(2)
C1 C2 C7 C8 59.8(3)
C3 C2 C7 C6 48.2(3)
C1 C2 C7 C6 -68.0(2)
C5 C6 C7 C8 -118.8(2)
B2 C6 C7 C8 15.3(3)
C5 C6 C7 C2 8.0(3)
B2 C6 C7 C2 142.1(2)
C2 C7 C8 C9 -163.1(2)
C6 C7 C8 C9 -36.7(3)
C7 C8 C9 C10 2.5(4)
C8 C9 C10 B2 47.6(3)
N4 B2 C10 C9 67.9(2)
C6 B2 C10 C9 -61.6(3)
N5 B2 C10 C9 177.70(19)
C17 N1 C11 C12 -0.4(3)
B1 N1 C11 C12 178.9(2)
N1 C11 C12 C13 0.2(3)
C11 C12 C13 C14 -176.8(3)
C11 C12 C13 C17 0.1(3)
C17 C13 C14 C15 -0.6(4)
C12 C13 C14 C15 176.0(3)
C13 C14 C15 C16 -0.3(4)
C17 N2 C16 C15 -0.3(4)
C14 C15 C16 N2 0.8(4)
C16 N2 C17 N1 -176.1(2)
C16 N2 C17 C13 -0.7(4)
C11 N1 C17 N2 176.5(2)
B1 N1 C17 N2 -2.9(4)
C11 N1 C17 C13 0.4(3)
B1 N1 C17 C13 -178.9(2)
C14 C13 C17 N2 1.2(4)
C12 C13 C17 N2 -176.3(2)
C14 C13 C17 N1 177.2(2)
C12 C13 C17 N1 -0.3(3)
C24 N3 C18 C19 3.3(3)
B1 N3 C18 C19 -175.9(2)
N3 C18 C19 C20 0.9(4)
C18 C19 C20 C21 -3.3(4)
C19 C20 C21 C22 -177.3(3)
C19 C20 C21 C24 1.6(3)
C20 C21 C22 C23 177.7(3)
C24 C21 C22 C23 -1.4(3)
C21 C22 C23 N4 0.7(3)
C24 N4 C23 C22 0.3(3)
B2 N4 C23 C22 -166.3(2)
C18 N3 C24 N4 175.3(2)
B1 N3 C24 N4 -5.7(4)
C18 N3 C24 C21 -5.0(3)
B1 N3 C24 C21 174.0(2)
C23 N4 C24 N3 178.5(2)
B2 N4 C24 N3 -18.1(4)
C23 N4 C24 C21 -1.2(2)
B2 N4 C24 C21 162.2(2)
C20 C21 C24 N3 2.7(3)
C22 C21 C24 N3 -178.1(2)
C20 C21 C24 N4 -177.6(2)
C22 C21 C24 N4 1.6(3)
C31 N5 C25 C26 0.1(3)
B2 N5 C25 C26 -177.6(2)
N5 C25 C26 C27 0.7(4)
C25 C26 C27 C28 -1.1(4)
C26 C27 C28 C29 -178.6(3)
C26 C27 C28 C31 0.8(4)
C27 C28 C29 C30 179.2(3)
C31 C28 C29 C30 -0.2(3)
C28 C29 C30 N6 0.5(3)
C31 N6 C30 C29 -0.7(3)
C30 N6 C31 N5 -179.2(2)
C30 N6 C31 C28 0.6(3)
C25 N5 C31 N6 179.3(2)
B2 N5 C31 N6 -3.2(4)
C25 N5 C31 C28 -0.4(3)
B2 N5 C31 C28 177.1(2)
C27 C28 C31 N6 -179.8(2)
C29 C28 C31 N6 -0.3(3)
C27 C28 C31 N5 0.0(4)
C29 C28 C31 N5 179.5(2)
C42 N7 B3 C36 -94.9(3)
C48 N7 B3 C36 72.5(3)
C42 N7 B3 C32 24.9(4)
C48 N7 B3 C32 -167.7(2)
C42 N7 B3 N9 140.4(2)
C48 N7 B3 N9 -52.1(3)
C49 N9 B3 N7 -45.5(2)
C55 N9 B3 N7 133.5(2)
C49 N9 B3 C36 -162.8(2)
C55 N9 B3 C36 16.2(3)
C49 N9 B3 C32 75.5(2)
C55 N9 B3 C32 -105.5(3)
C55 N10 B4 C37 -13.8(4)
C54 N10 B4 C37 -177.5(2)
C55 N10 B4 C41 109.9(3)
C54 N10 B4 C41 -53.7(3)
C55 N10 B4 N11 -133.1(2)
C54 N10 B4 N11 63.2(2)
C56 N11 B4 N10 -139.3(2)
C62 N11 B4 N10 43.3(3)
C56 N11 B4 C37 94.9(3)
C62 N11 B4 C37 -82.6(3)
C56 N11 B4 C41 -23.7(3)
C62 N11 B4 C41 158.9(2)
N7 B3 C32 C33 -119.4(2)
C36 B3 C32 C33 -0.3(3)
N9 B3 C32 C33 127.3(2)
B3 C32 C33 C34 56.8(3)
B3 C32 C33 C38 -60.6(2)
C38 C33 C34 C35 57.5(3)
C32 C33 C34 C35 -60.1(3)
C33 C34 C35 C36 -3.3(3)
C34 C35 C36 C37 -56.7(3)
C34 C35 C36 B3 62.2(3)
N7 B3 C36 C35 67.8(2)
C32 B3 C36 C35 -56.1(2)
N9 B3 C36 C35 -177.1(2)
N7 B3 C36 C37 -177.08(19)
C32 B3 C36 C37 59.1(3)
N9 B3 C36 C37 -62.0(3)
C35 C36 C37 C38 59.4(2)
B3 C36 C37 C38 -53.8(3)
C35 C36 C37 B4 -169.2(2)
B3 C36 C37 B4 77.6(3)
N10 B4 C37 C36 -36.8(3)
C41 B4 C37 C36 -160.6(2)
N11 B4 C37 C36 79.7(3)
N10 B4 C37 C38 91.7(3)
C41 B4 C37 C38 -32.1(3)
N11 B4 C37 C38 -151.8(2)
C34 C33 C38 C39 -175.6(2)
C32 C33 C38 C39 -59.5(3)
C34 C33 C38 C37 -47.9(3)
C32 C33 C38 C37 68.1(3)
C36 C37 C38 C39 118.8(2)
B4 C37 C38 C39 -14.4(3)
C36 C37 C38 C33 -8.3(3)
B4 C37 C38 C33 -141.5(2)
C33 C38 C39 C40 162.7(2)
C37 C38 C39 C40 36.5(3)
C38 C39 C40 C41 -3.1(4)
C39 C40 C41 B4 -47.0(3)
N10 B4 C41 C40 -67.7(3)
C37 B4 C41 C40 61.6(3)
N11 B4 C41 C40 -179.88(19)
C48 N7 C42 C43 0.7(3)
B3 N7 C42 C43 170.2(2)
N7 C42 C43 C44 0.2(3)
C42 C43 C44 C45 177.4(3)
C42 C43 C44 C48 -1.0(3)
C43 C44 C45 C46 -177.7(3)
C48 C44 C45 C46 0.6(4)
C44 C45 C46 C47 -1.9(4)
C48 N8 C47 C46 1.9(4)
C45 C46 C47 N8 0.6(4)
C47 N8 C48 N7 176.1(2)
C47 N8 C48 C44 -3.4(4)
C42 N7 C48 N8 179.1(2)
B3 N7 C48 N8 9.6(4)
C42 N7 C48 C44 -1.3(3)
B3 N7 C48 C44 -170.9(2)
C45 C44 C48 N8 2.2(4)
C43 C44 C48 N8 -179.0(2)
C45 C44 C48 N7 -177.3(2)
C43 C44 C48 N7 1.5(3)
C55 N9 C49 C50 -2.9(3)
B3 N9 C49 C50 176.2(2)
N9 C49 C50 C51 0.5(4)
C49 C50 C51 C52 1.4(4)
C50 C51 C52 C53 179.7(3)
C50 C51 C52 C55 -0.8(4)
C51 C52 C53 C54 179.6(3)
C55 C52 C53 C54 0.0(3)
C52 C53 C54 N10 0.3(3)
C55 N10 C54 C53 -0.5(3)
B4 N10 C54 C53 167.6(2)
C49 N9 C55 N10 -178.7(2)
B3 N9 C55 N10 2.3(4)
C49 N9 C55 C52 3.4(3)
B3 N9 C55 C52 -175.6(2)
C54 N10 C55 N9 -177.6(2)
B4 N10 C55 N9 17.4(4)
C54 N10 C55 C52 0.4(2)
B4 N10 C55 C52 -164.6(2)
C51 C52 C55 N9 -1.7(3)
C53 C52 C55 N9 177.9(2)
C51 C52 C55 N10 -179.9(2)
C53 C52 C55 N10 -0.3(3)
C62 N11 C56 C57 0.6(4)
B4 N11 C56 C57 -177.1(2)
N11 C56 C57 C58 -1.0(4)
C56 C57 C58 C59 0.3(4)
C57 C58 C59 C62 0.6(4)
C57 C58 C59 C60 178.7(3)
C58 C59 C60 C61 -178.1(3)
C62 C59 C60 C61 0.1(3)
C59 C60 C61 N12 -0.3(3)
C62 N12 C61 C60 0.4(3)
C61 N12 C62 N11 179.3(2)
C61 N12 C62 C59 -0.3(3)
C56 N11 C62 N12 -179.3(2)
B4 N11 C62 N12 -1.7(4)
C56 N11 C62 C59 0.3(3)
B4 N11 C62 C59 177.9(2)
C58 C59 C62 N12 178.7(2)
C60 C59 C62 N12 0.1(3)
C58 C59 C62 N11 -1.0(4)
C60 C59 C62 N11 -179.5(2)
